data_1502878
loop_
_publ_author_name
'Purushothaman, Balaji'
'Parkin, Sean R.'
'Anthony, John E.'

_publ_section_title
;
 Synthesis and stability of soluble hexacenes.
;
_journal_issue 9
_journal_name_full 'Organic letters'
_journal_page_first 2060
_journal_page_last 2063
_journal_paper_doi 10.1021/ol100178s
_journal_volume 12
_journal_year 2010
_chemical_formula_moiety '2(C48 H68 Si8), 3(C2 H4 Cl2)'
_chemical_formula_sum 'C102 H148 Cl6 Si16'
_chemical_formula_weight 2036.34
_chemical_name_systematic
; 
 ? 
;
_space_group_IT_number 2
_symmetry_cell_setting triclinic
_symmetry_space_group_name_Hall '-P 1'
_symmetry_space_group_name_H-M 'P -1'
_atom_sites_solution_hydrogens geom
_atom_sites_solution_primary direct
_atom_sites_solution_secondary difmap
_audit_creation_method SHELXL-97
_cell_angle_alpha 94.9140(5)
_cell_angle_beta 96.4665(6)
_cell_angle_gamma 100.7342(6)
_cell_formula_units_Z 2
_cell_length_a 15.3659(2)
_cell_length_b 16.6076(2)
_cell_length_c 23.6656(4)
_cell_measurement_reflns_used 21261
_cell_measurement_temperature 90.0(2)
_cell_measurement_theta_max 25.35
_cell_measurement_theta_min 1.00
_cell_volume 5860.54(14)
_computing_cell_refinement 'SCALEPACK (Otwinowski & Minor, 1997)'
_computing_data_collection 'COLLECT (Nonius, 1998)'
_computing_data_reduction 'DENZO-SMN (Otwinowski & Minor, 1997)'
_computing_molecular_graphics 'XP in SHELXTL (Sheldrick, 2008)'
_computing_publication_material
; 
SHELX-97 (Sheldrick, 2008) and local procedures 
;
_computing_structure_refinement 'SHELXL-97 (Sheldrick, 2008)'
_computing_structure_solution 'SHELXS-97 (Sheldrick, 2008)'
_diffrn_ambient_temperature 90.0(2)
_diffrn_detector_area_resol_mean 9.1
_diffrn_measured_fraction_theta_full 0.997
_diffrn_measured_fraction_theta_max 0.997
_diffrn_measurement_device_type 'Nonius KappaCCD diffractometer'
_diffrn_measurement_method '\w scans at fixed \c = 55\%'
_diffrn_radiation_monochromator graphite
_diffrn_radiation_source 'fine-focus sealed tube'
_diffrn_radiation_type MoK\a
_diffrn_radiation_wavelength 0.71073
_diffrn_reflns_av_R_equivalents 0.0466
_diffrn_reflns_av_sigmaI/netI 0.0651
_diffrn_reflns_limit_h_max 18
_diffrn_reflns_limit_h_min -18
_diffrn_reflns_limit_k_max 19
_diffrn_reflns_limit_k_min -19
_diffrn_reflns_limit_l_max 28
_diffrn_reflns_limit_l_min -28
_diffrn_reflns_number 102974
_diffrn_reflns_theta_full 25.35
_diffrn_reflns_theta_max 25.35
_diffrn_reflns_theta_min 1.52
_diffrn_standards_number 0
_exptl_absorpt_coefficient_mu 0.351
_exptl_absorpt_correction_T_max 0.956
_exptl_absorpt_correction_T_min 0.887
_exptl_absorpt_correction_type multi-scan
_exptl_absorpt_process_details 'Scalepack (Otwinowski & Minor, 1997)'
_exptl_crystal_colour green
_exptl_crystal_density_diffrn 1.154
_exptl_crystal_density_method 'not measured'
_exptl_crystal_description block
_exptl_crystal_F_000 2172
_exptl_crystal_size_max 0.35
_exptl_crystal_size_mid 0.25
_exptl_crystal_size_min 0.13
_refine_diff_density_max 1.131
_refine_diff_density_min -0.681
_refine_diff_density_rms 0.081
_refine_ls_extinction_method none
_refine_ls_goodness_of_fit_ref 1.052
_refine_ls_hydrogen_treatment constr
_refine_ls_matrix_type full
_refine_ls_number_parameters 1153
_refine_ls_number_reflns 21418
_refine_ls_number_restraints 0
_refine_ls_restrained_S_all 1.052
_refine_ls_R_factor_all 0.0957
_refine_ls_R_factor_gt 0.0587
_refine_ls_shift/su_max 0.001
_refine_ls_shift/su_mean 0.000
_refine_ls_structure_factor_coef Fsqd
_refine_ls_weighting_details 'calc w=1/[\s^2^(Fo^2^)+(0.0725P)^2^+8.1062P] where P=(Fo^2^+2Fc^2^)/3'
_refine_ls_weighting_scheme calc
_refine_ls_wR_factor_gt 0.1473
_refine_ls_wR_factor_ref 0.1647
_reflns_number_gt 14811
_reflns_number_total 21418
_reflns_threshold_expression >2\s(I)
_cod_data_source_file ol100178s_si_002.cif
_cod_data_source_block k09067
_cod_database_code 1502878

loop_
_symmetry_equiv_pos_as_xyz
'x, y, z'
'-x, -y, -z'

loop_
_atom_site_label
_atom_site_type_symbol
_atom_site_fract_x
_atom_site_fract_y
_atom_site_fract_z
_atom_site_U_iso_or_equiv
_atom_site_adp_type
_atom_site_occupancy
_atom_site_symmetry_multiplicity
_atom_site_calc_flag
_atom_site_refinement_flags
Si1A Si 0.70994(6) 0.81890(6) 0.52636(4) 0.0195(2) Uani 1 1 d .
Si2A Si 0.58806(7) 0.86404(6) 0.47888(4) 0.0243(2) Uani 1 1 d .
Si3A Si 0.84352(7) 0.91602(6) 0.55506(4) 0.0266(2) Uani 1 1 d .
Si4A Si 0.66973(6) 0.73721(6) 0.59921(4) 0.0219(2) Uani 1 1 d .
Si5A Si 0.77097(6) 0.21177(6) 0.25303(4) 0.0191(2) Uani 1 1 d .
Si6A Si 0.79588(7) 0.24249(6) 0.16038(4) 0.0261(2) Uani 1 1 d .
Si7A Si 0.62501(7) 0.13988(6) 0.25413(4) 0.0252(2) Uani 1 1 d .
Si8A Si 0.87592(7) 0.14802(6) 0.30163(4) 0.0225(2) Uani 1 1 d .
C1A C 0.7542(2) 0.6012(2) 0.41718(14) 0.0195(7) Uani 1 1 d .
C2A C 0.8391(2) 0.5784(2) 0.41958(14) 0.0189(7) Uani 1 1 d .
C3A C 0.9147(2) 0.6258(2) 0.45312(14) 0.0215(8) Uani 1 1 d .
H3A H 0.9094 0.6758 0.4740 0.026 Uiso 1 1 calc R
C4A C 0.9977(2) 0.6029(2) 0.45731(14) 0.0195(7) Uani 1 1 d .
C5A C 1.0742(2) 0.6510(2) 0.49190(15) 0.0234(8) Uani 1 1 d .
H5A H 1.0688 0.7006 0.5131 0.028 Uiso 1 1 calc R
C6A C 1.1562(2) 0.6279(2) 0.49567(14) 0.0234(8) Uani 1 1 d .
C7A C 1.2345(2) 0.6761(2) 0.53046(16) 0.0283(9) Uani 1 1 d .
H7A H 1.2303 0.7261 0.5518 0.034 Uiso 1 1 calc R
C8A C 1.3137(3) 0.6516(2) 0.53345(16) 0.0316(9) Uani 1 1 d .
H8A H 1.3643 0.6844 0.5569 0.038 Uiso 1 1 calc R
C9A C 1.3222(2) 0.5773(2) 0.50183(17) 0.0311(9) Uani 1 1 d .
H9A H 1.3784 0.5611 0.5042 0.037 Uiso 1 1 calc R
C10A C 1.2505(2) 0.5296(2) 0.46832(17) 0.0289(9) Uani 1 1 d .
H10A H 1.2574 0.4800 0.4476 0.035 Uiso 1 1 calc R
C11A C 1.1653(2) 0.5521(2) 0.46350(15) 0.0233(8) Uani 1 1 d .
C12A C 1.0904(2) 0.5046(2) 0.43001(15) 0.0240(8) Uani 1 1 d .
H12A H 1.0962 0.4546 0.4094 0.029 Uiso 1 1 calc R
C13A C 1.0063(2) 0.5272(2) 0.42528(14) 0.0214(8) Uani 1 1 d .
C14A C 0.9307(2) 0.4793(2) 0.39153(15) 0.0215(8) Uani 1 1 d .
H14A H 0.9363 0.4294 0.3708 0.026 Uiso 1 1 calc R
C15A C 0.8469(2) 0.5021(2) 0.38711(14) 0.0190(7) Uani 1 1 d .
C16A C 0.7707(2) 0.4531(2) 0.35270(14) 0.0205(8) Uani 1 1 d .
C17A C 0.6865(2) 0.4776(2) 0.34983(14) 0.0198(7) Uani 1 1 d .
C18A C 0.6094(2) 0.4308(2) 0.31583(14) 0.0216(8) Uani 1 1 d .
H18A H 0.6144 0.3823 0.2931 0.026 Uiso 1 1 calc R
C19A C 0.5268(2) 0.4529(2) 0.31446(14) 0.0207(8) Uani 1 1 d .
C20A C 0.4487(2) 0.4069(2) 0.27892(15) 0.0227(8) Uani 1 1 d .
H20A H 0.4529 0.3592 0.2550 0.027 Uiso 1 1 calc R
C21A C 0.3691(2) 0.4305(2) 0.27891(15) 0.0255(8) Uani 1 1 d .
H21A H 0.3184 0.3996 0.2545 0.031 Uiso 1 1 calc R
C22A C 0.3601(2) 0.5008(2) 0.31477(16) 0.0271(8) Uani 1 1 d .
H22A H 0.3033 0.5156 0.3148 0.032 Uiso 1 1 calc R
C23A C 0.4321(2) 0.5467(2) 0.34893(15) 0.0242(8) Uani 1 1 d .
H23A H 0.4252 0.5935 0.3727 0.029 Uiso 1 1 calc R
C24A C 0.5185(2) 0.5257(2) 0.34976(15) 0.0216(8) Uani 1 1 d .
C25A C 0.5928(2) 0.5723(2) 0.38278(15) 0.0210(8) Uani 1 1 d .
H25A H 0.5866 0.6200 0.4059 0.025 Uiso 1 1 calc R
C26A C 0.6783(2) 0.5519(2) 0.38367(14) 0.0196(7) Uani 1 1 d .
C27A C 0.7452(2) 0.6746(2) 0.45036(14) 0.0194(7) Uani 1 1 d .
C28A C 0.7348(2) 0.7365(2) 0.47743(14) 0.0201(8) Uani 1 1 d .
C29A C 0.5152(3) 0.7737(2) 0.43305(18) 0.0367(10) Uani 1 1 d .
H29A H 0.4963 0.7299 0.4569 0.055 Uiso 1 1 calc R
H29B H 0.5487 0.7531 0.4040 0.055 Uiso 1 1 calc R
H29C H 0.4625 0.7907 0.4143 0.055 Uiso 1 1 calc R
C30A C 0.6248(3) 0.9461(2) 0.43198(17) 0.0375(10) Uani 1 1 d .
H30A H 0.6681 0.9287 0.4086 0.056 Uiso 1 1 calc R
H30B H 0.6527 0.9976 0.4559 0.056 Uiso 1 1 calc R
H30C H 0.5729 0.9550 0.4070 0.056 Uiso 1 1 calc R
C31A C 0.5225(3) 0.9039(3) 0.53341(17) 0.0350(10) Uani 1 1 d .
H31A H 0.4714 0.9227 0.5140 0.053 Uiso 1 1 calc R
H31B H 0.5608 0.9500 0.5584 0.053 Uiso 1 1 calc R
H31C H 0.5009 0.8597 0.5563 0.053 Uiso 1 1 calc R
C32A C 0.8491(3) 1.0109(2) 0.51772(17) 0.0405(11) Uani 1 1 d .
H32A H 0.9069 1.0480 0.5301 0.061 Uiso 1 1 calc R
H32B H 0.8009 1.0388 0.5271 0.061 Uiso 1 1 calc R
H32C H 0.8425 0.9958 0.4763 0.061 Uiso 1 1 calc R
C33A C 0.8543(3) 0.9464(2) 0.63438(16) 0.0329(9) Uani 1 1 d .
H33A H 0.8621 0.8988 0.6548 0.049 Uiso 1 1 calc R
H33B H 0.8002 0.9649 0.6438 0.049 Uiso 1 1 calc R
H33C H 0.9062 0.9912 0.6459 0.049 Uiso 1 1 calc R
C34A C 0.9375(3) 0.8657(3) 0.53816(17) 0.0383(10) Uani 1 1 d .
H34A H 0.9335 0.8529 0.4966 0.057 Uiso 1 1 calc R
H34B H 0.9341 0.8146 0.5564 0.057 Uiso 1 1 calc R
H34C H 0.9945 0.9030 0.5525 0.057 Uiso 1 1 calc R
C35A C 0.6333(3) 0.7968(2) 0.66015(17) 0.0355(10) Uani 1 1 d .
H35A H 0.6069 0.7586 0.6857 0.053 Uiso 1 1 calc R
H35B H 0.5889 0.8277 0.6452 0.053 Uiso 1 1 calc R
H35C H 0.6852 0.8353 0.6814 0.053 Uiso 1 1 calc R
C36A C 0.7689(2) 0.6940(2) 0.62596(17) 0.0303(9) Uani 1 1 d .
H36A H 0.7494 0.6466 0.6467 0.046 Uiso 1 1 calc R
H36B H 0.8115 0.7364 0.6517 0.046 Uiso 1 1 calc R
H36C H 0.7978 0.6763 0.5935 0.046 Uiso 1 1 calc R
C37A C 0.5771(3) 0.6511(2) 0.56600(17) 0.0323(9) Uani 1 1 d .
H37A H 0.5945 0.6244 0.5316 0.048 Uiso 1 1 calc R
H37B H 0.5232 0.6729 0.5556 0.048 Uiso 1 1 calc R
H37C H 0.5650 0.6106 0.5934 0.048 Uiso 1 1 calc R
C38A C 0.7765(2) 0.3775(2) 0.32133(15) 0.0217(8) Uani 1 1 d .
C39A C 0.7776(2) 0.3123(2) 0.29480(15) 0.0214(8) Uani 1 1 d .
C40A C 0.9180(3) 0.2631(3) 0.15389(19) 0.0442(11) Uani 1 1 d .
H40A H 0.9411 0.2124 0.1577 0.066 Uiso 1 1 calc R
H40B H 0.9496 0.3059 0.1841 0.066 Uiso 1 1 calc R
H40C H 0.9272 0.2817 0.1164 0.066 Uiso 1 1 calc R
C41A C 0.7479(3) 0.3357(2) 0.14792(18) 0.0342(9) Uani 1 1 d .
H41A H 0.7478 0.3455 0.1077 0.051 Uiso 1 1 calc R
H41B H 0.7842 0.3836 0.1723 0.051 Uiso 1 1 calc R
H41C H 0.6866 0.3269 0.1573 0.051 Uiso 1 1 calc R
C42A C 0.7373(3) 0.1558(3) 0.10551(17) 0.0440(11) Uani 1 1 d .
H42A H 0.6729 0.1464 0.1075 0.066 Uiso 1 1 calc R
H42B H 0.7596 0.1056 0.1129 0.066 Uiso 1 1 calc R
H42C H 0.7487 0.1700 0.0673 0.066 Uiso 1 1 calc R
C43A C 0.5428(3) 0.1909(3) 0.21318(18) 0.0365(10) Uani 1 1 d .
H43A H 0.5517 0.1874 0.1728 0.055 Uiso 1 1 calc R
H43B H 0.5518 0.2489 0.2286 0.055 Uiso 1 1 calc R
H43C H 0.4819 0.1630 0.2167 0.055 Uiso 1 1 calc R
C44A C 0.6162(3) 0.0318(2) 0.2208(2) 0.0437(11) Uani 1 1 d .
H44A H 0.6509 0.0024 0.2463 0.066 Uiso 1 1 calc R
H44B H 0.6397 0.0329 0.1840 0.066 Uiso 1 1 calc R
H44C H 0.5534 0.0035 0.2147 0.066 Uiso 1 1 calc R
C45A C 0.6001(3) 0.1409(3) 0.32987(17) 0.0405(11) Uani 1 1 d .
H45A H 0.5386 0.1117 0.3304 0.061 Uiso 1 1 calc R
H45B H 0.6070 0.1980 0.3468 0.061 Uiso 1 1 calc R
H45C H 0.6416 0.1135 0.3519 0.061 Uiso 1 1 calc R
C46A C 0.9774(2) 0.2294(2) 0.32791(17) 0.0335(9) Uani 1 1 d .
H46A H 1.0246 0.2040 0.3458 0.050 Uiso 1 1 calc R
H46B H 0.9624 0.2698 0.3561 0.050 Uiso 1 1 calc R
H46C H 0.9983 0.2573 0.2956 0.050 Uiso 1 1 calc R
C47A C 0.8291(3) 0.1032(2) 0.36440(16) 0.0327(9) Uani 1 1 d .
H47A H 0.8745 0.0797 0.3863 0.049 Uiso 1 1 calc R
H47B H 0.7765 0.0598 0.3508 0.049 Uiso 1 1 calc R
H47C H 0.8120 0.1466 0.3889 0.049 Uiso 1 1 calc R
C48A C 0.9021(3) 0.0632(2) 0.25296(17) 0.0352(10) Uani 1 1 d .
H48A H 0.9240 0.0857 0.2191 0.053 Uiso 1 1 calc R
H48B H 0.8479 0.0209 0.2411 0.053 Uiso 1 1 calc R
H48C H 0.9481 0.0386 0.2732 0.053 Uiso 1 1 calc R
Si1B Si 0.29241(6) 0.18376(6) -0.01293(4) 0.0211(2) Uani 1 1 d .
Si2B Si 0.43608(7) 0.15831(6) 0.01537(5) 0.0292(3) Uani 1 1 d .
Si3B Si 0.16721(7) 0.07580(6) -0.01670(5) 0.0309(3) Uani 1 1 d .
Si4B Si 0.29813(8) 0.25320(7) -0.09495(5) 0.0320(3) Uani 1 1 d .
Si5B Si 0.21647(6) 0.79963(6) 0.24646(4) 0.0206(2) Uani 1 1 d .
Si6B Si 0.21922(7) 0.78095(6) 0.34444(4) 0.0267(2) Uani 1 1 d .
Si7B Si 0.35152(7) 0.88086(6) 0.23048(5) 0.0285(2) Uani 1 1 d .
Si8B Si 0.09513(7) 0.84720(6) 0.19920(4) 0.0238(2) Uani 1 1 d .
C1B C 0.2517(2) 0.4083(2) 0.09094(14) 0.0195(7) Uani 1 1 d .
C2B C 0.1667(2) 0.4303(2) 0.08744(14) 0.0181(7) Uani 1 1 d .
C3B C 0.0915(2) 0.3813(2) 0.05343(14) 0.0199(7) Uani 1 1 d .
H3B H 0.0977 0.3308 0.0337 0.024 Uiso 1 1 calc R
C4B C 0.0084(2) 0.4037(2) 0.04752(14) 0.0208(8) Uani 1 1 d .
C5B C -0.0673(2) 0.3546(2) 0.01284(15) 0.0260(8) Uani 1 1 d .
H5B H -0.0612 0.3043 -0.0073 0.031 Uiso 1 1 calc R
C6B C -0.1492(2) 0.3772(2) 0.00744(15) 0.0240(8) Uani 1 1 d .
C7B C -0.2267(2) 0.3274(3) -0.02745(16) 0.0318(9) Uani 1 1 d .
H7B H -0.2216 0.2766 -0.0473 0.038 Uiso 1 1 calc R
C8B C -0.3061(3) 0.3513(3) -0.03247(17) 0.0339(9) Uani 1 1 d .
H8B H -0.3559 0.3178 -0.0562 0.041 Uiso 1 1 calc R
C9B C -0.3158(3) 0.4266(3) -0.00240(18) 0.0355(10) Uani 1 1 d .
H9B H -0.3722 0.4426 -0.0062 0.043 Uiso 1 1 calc R
C10B C -0.2459(2) 0.4754(2) 0.03136(17) 0.0303(9) Uani 1 1 d .
H10B H -0.2539 0.5252 0.0511 0.036 Uiso 1 1 calc R
C11B C -0.1596(2) 0.4534(2) 0.03797(15) 0.0246(8) Uani 1 1 d .
C12B C -0.0862(2) 0.5023(2) 0.07213(16) 0.0249(8) Uani 1 1 d .
H12B H -0.0931 0.5524 0.0920 0.030 Uiso 1 1 calc R
C13B C -0.0019(2) 0.4801(2) 0.07834(15) 0.0219(8) Uani 1 1 d .
C14B C 0.0728(2) 0.5287(2) 0.11263(15) 0.0214(8) Uani 1 1 d .
H14B H 0.0661 0.5787 0.1328 0.026 Uiso 1 1 calc R
C15B C 0.1566(2) 0.5069(2) 0.11847(14) 0.0194(7) Uani 1 1 d .
C16B C 0.2322(2) 0.5576(2) 0.15264(15) 0.0210(8) Uani 1 1 d .
C17B C 0.3172(2) 0.5354(2) 0.15593(14) 0.0189(7) Uani 1 1 d .
C18B C 0.3938(2) 0.5851(2) 0.18888(15) 0.0224(8) Uani 1 1 d .
H18B H 0.3878 0.6342 0.2105 0.027 Uiso 1 1 calc R
C19B C 0.4770(2) 0.5648(2) 0.19062(14) 0.0209(8) Uani 1 1 d .
C20B C 0.5554(2) 0.6141(2) 0.22541(15) 0.0245(8) Uani 1 1 d .
H20B H 0.5505 0.6629 0.2479 0.029 Uiso 1 1 calc R
C21B C 0.6351(2) 0.5915(2) 0.22626(16) 0.0296(9) Uani 1 1 d .
H21B H 0.6855 0.6246 0.2497 0.036 Uiso 1 1 calc R
C22B C 0.6458(2) 0.5193(2) 0.19298(16) 0.0281(9) Uani 1 1 d .
H22B H 0.7030 0.5050 0.1941 0.034 Uiso 1 1 calc R
C23B C 0.5742(2) 0.4710(2) 0.15960(16) 0.0257(8) Uani 1 1 d .
H23B H 0.5818 0.4232 0.1372 0.031 Uiso 1 1 calc R
C24B C 0.4879(2) 0.4908(2) 0.15778(15) 0.0219(8) Uani 1 1 d .
C25B C 0.4131(2) 0.4413(2) 0.12554(14) 0.0207(8) Uani 1 1 d .
H25B H 0.4199 0.3927 0.1037 0.025 Uiso 1 1 calc R
C26B C 0.3272(2) 0.4603(2) 0.12387(14) 0.0187(7) Uani 1 1 d .
C27B C 0.2625(2) 0.3332(2) 0.06031(14) 0.0193(7) Uani 1 1 d .
C28B C 0.2740(2) 0.2704(2) 0.03582(14) 0.0199(7) Uani 1 1 d .
C29B C 0.5045(3) 0.2546(2) 0.05767(18) 0.0347(9) Uani 1 1 d .
H29D H 0.4820 0.2632 0.0944 0.052 Uiso 1 1 calc R
H29E H 0.5001 0.3019 0.0362 0.052 Uiso 1 1 calc R
H29F H 0.5671 0.2490 0.0645 0.052 Uiso 1 1 calc R
C30B C 0.4398(3) 0.0690(2) 0.0578(2) 0.0421(11) Uani 1 1 d .
H30D H 0.5022 0.0650 0.0687 0.063 Uiso 1 1 calc R
H30E H 0.4080 0.0182 0.0346 0.063 Uiso 1 1 calc R
H30F H 0.4113 0.0771 0.0923 0.063 Uiso 1 1 calc R
C31B C 0.4887(3) 0.1382(3) -0.05112(19) 0.0449(11) Uani 1 1 d .
H31D H 0.5503 0.1318 -0.0404 0.067 Uiso 1 1 calc R
H31E H 0.4887 0.1847 -0.0740 0.067 Uiso 1 1 calc R
H31F H 0.4545 0.0877 -0.0736 0.067 Uiso 1 1 calc R
C32B C 0.1936(3) -0.0132(2) 0.02097(19) 0.0398(10) Uani 1 1 d .
H32D H 0.1392 -0.0554 0.0190 0.060 Uiso 1 1 calc R
H32E H 0.2169 0.0060 0.0611 0.060 Uiso 1 1 calc R
H32F H 0.2387 -0.0366 0.0025 0.060 Uiso 1 1 calc R
C33B C 0.1235(3) 0.0380(3) -0.09355(18) 0.0445(11) Uani 1 1 d .
H33D H 0.0760 -0.0109 -0.0955 0.067 Uiso 1 1 calc R
H33E H 0.1721 0.0239 -0.1134 0.067 Uiso 1 1 calc R
H33F H 0.0995 0.0814 -0.1119 0.067 Uiso 1 1 calc R
C34B C 0.0793(3) 0.1188(3) 0.0182(2) 0.0457(11) Uani 1 1 d .
H34D H 0.0672 0.1670 -0.0001 0.069 Uiso 1 1 calc R
H34E H 0.1004 0.1351 0.0589 0.069 Uiso 1 1 calc R
H34F H 0.0244 0.0767 0.0139 0.069 Uiso 1 1 calc R
C35B C 0.3091(3) 0.1867(3) -0.16086(18) 0.0480(12) Uani 1 1 d .
H35D H 0.3114 0.2196 -0.1933 0.072 Uiso 1 1 calc R
H35E H 0.2575 0.1409 -0.1690 0.072 Uiso 1 1 calc R
H35F H 0.3640 0.1649 -0.1548 0.072 Uiso 1 1 calc R
C36B C 0.1922(3) 0.2939(3) -0.10813(19) 0.0444(11) Uani 1 1 d .
H36D H 0.1829 0.3252 -0.0730 0.067 Uiso 1 1 calc R
H36E H 0.1416 0.2477 -0.1195 0.067 Uiso 1 1 calc R
H36F H 0.1969 0.3301 -0.1387 0.067 Uiso 1 1 calc R
C37B C 0.3948(3) 0.3425(2) -0.07661(18) 0.0382(10) Uani 1 1 d .
H37D H 0.4509 0.3222 -0.0742 0.057 Uiso 1 1 calc R
H37E H 0.3903 0.3719 -0.0397 0.057 Uiso 1 1 calc R
H37F H 0.3938 0.3801 -0.1063 0.057 Uiso 1 1 calc R
C38B C 0.2230(2) 0.6328(2) 0.18328(15) 0.0211(8) Uani 1 1 d .
C39B C 0.2170(2) 0.6978(2) 0.20870(15) 0.0229(8) Uani 1 1 d .
C40B C 0.1064(3) 0.7712(3) 0.36769(19) 0.0436(11) Uani 1 1 d .
H40D H 0.0648 0.7263 0.3434 0.065 Uiso 1 1 calc R
H40E H 0.0854 0.8230 0.3643 0.065 Uiso 1 1 calc R
H40F H 0.1097 0.7592 0.4076 0.065 Uiso 1 1 calc R
C41B C 0.2640(3) 0.6856(2) 0.35558(17) 0.0336(9) Uani 1 1 d .
H41D H 0.2740 0.6804 0.3966 0.050 Uiso 1 1 calc R
H41E H 0.3206 0.6890 0.3397 0.050 Uiso 1 1 calc R
H41F H 0.2209 0.6374 0.3363 0.050 Uiso 1 1 calc R
C42B C 0.2966(3) 0.8705(2) 0.38972(17) 0.0396(10) Uani 1 1 d .
H42D H 0.2749 0.9214 0.3838 0.059 Uiso 1 1 calc R
H42E H 0.3568 0.8753 0.3787 0.059 Uiso 1 1 calc R
H42F H 0.2983 0.8612 0.4301 0.059 Uiso 1 1 calc R
C43B C 0.4469(3) 0.8329(3) 0.2578(2) 0.0459(12) Uani 1 1 d .
H43D H 0.5033 0.8672 0.2513 0.069 Uiso 1 1 calc R
H43E H 0.4403 0.7777 0.2376 0.069 Uiso 1 1 calc R
H43F H 0.4469 0.8289 0.2989 0.069 Uiso 1 1 calc R
C44B C 0.3649(3) 0.9875(2) 0.26728(18) 0.0357(10) Uani 1 1 d .
H44D H 0.3753 0.9861 0.3088 0.054 Uiso 1 1 calc R
H44E H 0.3106 1.0089 0.2573 0.054 Uiso 1 1 calc R
H44F H 0.4160 1.0233 0.2550 0.054 Uiso 1 1 calc R
C45B C 0.3489(3) 0.8861(3) 0.15153(18) 0.0458(11) Uani 1 1 d .
H45D H 0.2996 0.9121 0.1376 0.069 Uiso 1 1 calc R
H45E H 0.3402 0.8303 0.1319 0.069 Uiso 1 1 calc R
H45F H 0.4055 0.9187 0.1438 0.069 Uiso 1 1 calc R
C46B C 0.0773(3) 0.8015(3) 0.12293(17) 0.0382(10) Uani 1 1 d .
H46D H 0.0279 0.8211 0.1021 0.057 Uiso 1 1 calc R
H46E H 0.0627 0.7413 0.1211 0.057 Uiso 1 1 calc R
H46F H 0.1319 0.8182 0.1055 0.057 Uiso 1 1 calc R
C47B C -0.0103(3) 0.8161(3) 0.23192(18) 0.0393(10) Uani 1 1 d .
H47D H -0.0015 0.8406 0.2718 0.059 Uiso 1 1 calc R
H47E H -0.0250 0.7559 0.2305 0.059 Uiso 1 1 calc R
H47F H -0.0592 0.8356 0.2105 0.059 Uiso 1 1 calc R
C48B C 0.1189(3) 0.9621(2) 0.20176(19) 0.0391(10) Uani 1 1 d .
H48D H 0.1706 0.9798 0.1818 0.059 Uiso 1 1 calc R
H48E H 0.1319 0.9866 0.2417 0.059 Uiso 1 1 calc R
H48F H 0.0667 0.9801 0.1831 0.059 Uiso 1 1 calc R
C1C C 0.1823(3) 0.2527(2) 0.17915(17) 0.0341(9) Uani 1 1 d .
H1C1 H 0.1569 0.2429 0.1382 0.041 Uiso 1 1 calc R
H1C2 H 0.1793 0.3098 0.1934 0.041 Uiso 1 1 calc R
C2C C 0.2781(3) 0.2431(2) 0.18503(17) 0.0369(10) Uani 1 1 d .
H2C1 H 0.3021 0.2489 0.2261 0.044 Uiso 1 1 calc R
H2C2 H 0.3138 0.2874 0.1670 0.044 Uiso 1 1 calc R
Cl1C Cl 0.11766(8) 0.18245(7) 0.21816(5) 0.0502(3) Uani 1 1 d .
Cl2C Cl 0.28833(7) 0.14592(7) 0.15239(5) 0.0427(3) Uani 1 1 d .
C1D C -0.0430(3) 0.4932(3) 0.23955(19) 0.0395(10) Uani 1 1 d .
H1D1 H -0.0754 0.4505 0.2605 0.047 Uiso 1 1 calc R
H1D2 H -0.0421 0.4687 0.2000 0.047 Uiso 1 1 calc R
C2D C 0.0503(3) 0.5230(3) 0.26875(18) 0.0395(10) Uani 1 1 d .
H2D1 H 0.0495 0.5487 0.3080 0.047 Uiso 1 1 calc R
H2D2 H 0.0832 0.5648 0.2473 0.047 Uiso 1 1 calc R
Cl1D Cl -0.09788(8) 0.57967(8) 0.23825(6) 0.0558(3) Uani 1 1 d .
Cl2D Cl 0.10438(7) 0.43580(7) 0.27145(5) 0.0472(3) Uani 1 1 d .
C1E C -0.1976(3) 0.7632(3) 0.32187(19) 0.0427(11) Uani 1 1 d .
H1E1 H -0.2095 0.7029 0.3238 0.051 Uiso 1 1 calc R
H1E2 H -0.1733 0.7737 0.2856 0.051 Uiso 1 1 calc R
C2E C -0.1304(3) 0.8036(3) 0.37036(19) 0.0413(11) Uani 1 1 d .
H2E1 H -0.0792 0.7751 0.3720 0.050 Uiso 1 1 calc R
H2E2 H -0.1569 0.7972 0.4063 0.050 Uiso 1 1 calc R
Cl1E Cl -0.29976(8) 0.79904(9) 0.32161(5) 0.0580(3) Uani 1 1 d .
Cl2E Cl -0.09053(8) 0.90954(7) 0.36646(5) 0.0502(3) Uani 1 1 d .

loop_
_atom_site_aniso_label
_atom_site_aniso_U_11
_atom_site_aniso_U_22
_atom_site_aniso_U_33
_atom_site_aniso_U_23
_atom_site_aniso_U_13
_atom_site_aniso_U_12
Si1A 0.0204(5) 0.0183(5) 0.0205(5) 0.0016(4) 0.0033(4) 0.0057(4)
Si2A 0.0253(5) 0.0246(5) 0.0258(6) 0.0047(4) 0.0035(4) 0.0113(4)
Si3A 0.0275(6) 0.0269(6) 0.0229(5) 0.0022(4) 0.0033(4) -0.0010(4)
Si4A 0.0216(5) 0.0214(5) 0.0237(5) 0.0044(4) 0.0038(4) 0.0057(4)
Si5A 0.0201(5) 0.0189(5) 0.0194(5) 0.0023(4) 0.0033(4) 0.0063(4)
Si6A 0.0290(6) 0.0303(6) 0.0232(5) 0.0083(4) 0.0065(4) 0.0118(5)
Si7A 0.0203(5) 0.0248(5) 0.0299(6) 0.0009(4) 0.0046(4) 0.0033(4)
Si8A 0.0235(5) 0.0236(5) 0.0233(5) 0.0061(4) 0.0046(4) 0.0099(4)
C1A 0.0243(19) 0.0186(18) 0.0166(18) 0.0041(14) 0.0052(15) 0.0043(15)
C2A 0.0198(18) 0.0189(18) 0.0198(18) 0.0042(14) 0.0040(14) 0.0065(14)
C3A 0.0248(19) 0.0194(18) 0.0204(19) 0.0015(15) 0.0031(15) 0.0047(15)
C4A 0.0204(18) 0.0218(19) 0.0176(18) 0.0051(14) 0.0040(14) 0.0050(15)
C5A 0.025(2) 0.026(2) 0.0204(19) 0.0044(15) 0.0048(15) 0.0068(16)
C6A 0.028(2) 0.026(2) 0.0170(18) 0.0080(15) 0.0031(15) 0.0067(16)
C7A 0.029(2) 0.031(2) 0.024(2) -0.0013(16) 0.0011(16) 0.0068(17)
C8A 0.027(2) 0.035(2) 0.031(2) 0.0042(18) -0.0004(17) 0.0033(17)
C9A 0.022(2) 0.035(2) 0.039(2) 0.0112(19) 0.0047(17) 0.0080(17)
C10A 0.027(2) 0.026(2) 0.036(2) 0.0081(17) 0.0055(17) 0.0090(17)
C11A 0.025(2) 0.026(2) 0.0215(19) 0.0088(15) 0.0057(15) 0.0079(16)
C12A 0.028(2) 0.0214(19) 0.025(2) 0.0040(15) 0.0049(16) 0.0090(16)
C13A 0.0238(19) 0.0221(19) 0.0208(19) 0.0063(15) 0.0069(15) 0.0069(15)
C14A 0.027(2) 0.0153(18) 0.0252(19) 0.0041(15) 0.0089(16) 0.0084(15)
C15A 0.0218(18) 0.0200(18) 0.0170(18) 0.0060(14) 0.0037(14) 0.0065(15)
C16A 0.0254(19) 0.0169(18) 0.0204(18) 0.0035(14) 0.0058(15) 0.0052(15)
C17A 0.0219(18) 0.0176(18) 0.0212(18) 0.0036(14) 0.0055(15) 0.0053(14)
C18A 0.027(2) 0.0188(18) 0.0194(18) 0.0021(14) 0.0046(15) 0.0036(15)
C19A 0.0222(19) 0.0202(18) 0.0202(19) 0.0064(15) 0.0039(15) 0.0031(15)
C20A 0.026(2) 0.0200(19) 0.0227(19) 0.0045(15) 0.0041(16) 0.0052(15)
C21A 0.0233(19) 0.026(2) 0.025(2) 0.0039(16) -0.0003(16) 0.0020(16)
C22A 0.0197(19) 0.029(2) 0.034(2) 0.0065(17) 0.0044(16) 0.0070(16)
C23A 0.024(2) 0.0218(19) 0.029(2) 0.0039(16) 0.0069(16) 0.0088(16)
C24A 0.0244(19) 0.0207(19) 0.0231(19) 0.0079(15) 0.0067(15) 0.0084(15)
C25A 0.0230(19) 0.0177(18) 0.0239(19) 0.0034(15) 0.0050(15) 0.0060(15)
C26A 0.0226(19) 0.0162(17) 0.0211(18) 0.0047(14) 0.0042(15) 0.0046(14)
C27A 0.0145(17) 0.0216(19) 0.0231(19) 0.0059(15) 0.0040(14) 0.0038(14)
C28A 0.0196(18) 0.0182(19) 0.0223(19) 0.0046(15) 0.0018(15) 0.0030(14)
C29A 0.036(2) 0.037(2) 0.037(2) 0.0013(19) -0.0093(19) 0.0143(19)
C30A 0.047(3) 0.037(2) 0.037(2) 0.0127(19) 0.012(2) 0.021(2)
C31A 0.038(2) 0.038(2) 0.037(2) 0.0072(19) 0.0134(19) 0.0200(19)
C32A 0.053(3) 0.032(2) 0.030(2) 0.0032(18) 0.008(2) -0.009(2)
C33A 0.037(2) 0.029(2) 0.028(2) 0.0009(17) 0.0021(18) -0.0023(18)
C34A 0.025(2) 0.056(3) 0.031(2) 0.000(2) 0.0007(18) 0.0031(19)
C35A 0.047(3) 0.035(2) 0.031(2) 0.0106(18) 0.0145(19) 0.018(2)
C36A 0.029(2) 0.026(2) 0.036(2) 0.0080(17) 0.0033(18) 0.0033(17)
C37A 0.029(2) 0.035(2) 0.031(2) 0.0080(18) 0.0025(17) -0.0003(17)
C38A 0.0209(18) 0.023(2) 0.0237(19) 0.0070(16) 0.0043(15) 0.0069(15)
C39A 0.0180(18) 0.022(2) 0.0251(19) 0.0050(16) 0.0031(15) 0.0056(15)
C40A 0.039(2) 0.059(3) 0.045(3) 0.026(2) 0.018(2) 0.018(2)
C41A 0.032(2) 0.034(2) 0.037(2) 0.0136(19) 0.0003(18) 0.0080(18)
C42A 0.061(3) 0.044(3) 0.029(2) -0.002(2) 0.005(2) 0.022(2)
C43A 0.027(2) 0.039(2) 0.042(3) -0.0011(19) -0.0028(18) 0.0074(18)
C44A 0.035(2) 0.027(2) 0.067(3) -0.003(2) 0.014(2) 0.0001(18)
C45A 0.028(2) 0.060(3) 0.037(2) 0.011(2) 0.0109(19) 0.011(2)
C46A 0.026(2) 0.037(2) 0.037(2) 0.0090(19) -0.0019(18) 0.0065(18)
C47A 0.031(2) 0.041(2) 0.029(2) 0.0137(18) 0.0044(17) 0.0116(18)
C48A 0.041(2) 0.033(2) 0.037(2) 0.0049(18) 0.0094(19) 0.0189(19)
Si1B 0.0247(5) 0.0179(5) 0.0215(5) 0.0005(4) 0.0033(4) 0.0070(4)
Si2B 0.0290(6) 0.0270(6) 0.0345(6) 0.0023(5) 0.0038(5) 0.0135(5)
Si3B 0.0300(6) 0.0226(6) 0.0375(6) -0.0016(5) 0.0013(5) 0.0027(5)
Si4B 0.0471(7) 0.0277(6) 0.0226(6) 0.0048(5) 0.0036(5) 0.0110(5)
Si5B 0.0238(5) 0.0169(5) 0.0220(5) 0.0022(4) 0.0050(4) 0.0048(4)
Si6B 0.0304(6) 0.0291(6) 0.0250(6) 0.0077(4) 0.0058(5) 0.0134(5)
Si7B 0.0266(6) 0.0219(5) 0.0358(6) -0.0012(5) 0.0108(5) -0.0001(4)
Si8B 0.0286(6) 0.0210(5) 0.0226(5) 0.0019(4) 0.0017(4) 0.0078(4)
C1B 0.0249(19) 0.0184(18) 0.0161(18) 0.0026(14) 0.0050(15) 0.0054(15)
C2B 0.0222(18) 0.0190(18) 0.0149(17) 0.0051(14) 0.0040(14) 0.0059(14)
C3B 0.0267(19) 0.0204(18) 0.0130(17) 0.0002(14) 0.0037(15) 0.0060(15)
C4B 0.0246(19) 0.0208(18) 0.0177(18) 0.0072(15) 0.0045(15) 0.0033(15)
C5B 0.026(2) 0.032(2) 0.0204(19) 0.0025(16) 0.0038(16) 0.0051(16)
C6B 0.0236(19) 0.031(2) 0.0174(18) 0.0094(16) 0.0021(15) 0.0041(16)
C7B 0.027(2) 0.040(2) 0.027(2) 0.0012(18) 0.0038(17) 0.0027(18)
C8B 0.028(2) 0.045(3) 0.027(2) 0.0118(19) -0.0010(17) 0.0021(18)
C9B 0.022(2) 0.043(3) 0.045(3) 0.021(2) 0.0041(18) 0.0081(18)
C10B 0.028(2) 0.030(2) 0.035(2) 0.0127(18) 0.0033(18) 0.0080(17)
C11B 0.0229(19) 0.029(2) 0.023(2) 0.0120(16) 0.0027(16) 0.0056(16)
C12B 0.025(2) 0.0201(19) 0.032(2) 0.0065(16) 0.0047(16) 0.0080(15)
C13B 0.0232(19) 0.0205(19) 0.0245(19) 0.0096(15) 0.0081(15) 0.0045(15)
C14B 0.0248(19) 0.0162(18) 0.0251(19) 0.0058(15) 0.0054(15) 0.0058(15)
C15B 0.0234(19) 0.0192(18) 0.0171(18) 0.0058(14) 0.0026(15) 0.0062(15)
C16B 0.0262(19) 0.0168(18) 0.0224(19) 0.0043(15) 0.0077(15) 0.0069(15)
C17B 0.0209(18) 0.0170(18) 0.0206(18) 0.0038(14) 0.0048(15) 0.0059(14)
C18B 0.029(2) 0.0180(18) 0.0209(19) 0.0024(15) 0.0050(16) 0.0056(15)
C19B 0.0254(19) 0.0228(19) 0.0154(18) 0.0061(14) 0.0011(15) 0.0058(15)
C20B 0.029(2) 0.0212(19) 0.0226(19) 0.0015(15) 0.0021(16) 0.0034(16)
C21B 0.025(2) 0.032(2) 0.029(2) 0.0064(17) -0.0007(17) 0.0016(17)
C22B 0.024(2) 0.030(2) 0.031(2) 0.0071(17) 0.0005(17) 0.0087(17)
C23B 0.028(2) 0.0225(19) 0.028(2) 0.0049(16) 0.0042(16) 0.0076(16)
C24B 0.0216(19) 0.0219(19) 0.0232(19) 0.0063(15) 0.0026(15) 0.0052(15)
C25B 0.0255(19) 0.0165(18) 0.0209(19) 0.0015(14) 0.0029(15) 0.0063(15)
C26B 0.0252(19) 0.0148(17) 0.0177(18) 0.0042(14) 0.0055(15) 0.0058(14)
C27B 0.0169(18) 0.0217(19) 0.0203(18) 0.0047(15) 0.0018(14) 0.0052(14)
C28B 0.0185(18) 0.0204(19) 0.0212(19) 0.0044(15) 0.0017(14) 0.0048(14)
C29B 0.030(2) 0.034(2) 0.041(2) 0.0067(19) -0.0006(19) 0.0097(18)
C30B 0.039(2) 0.033(2) 0.057(3) 0.011(2) 0.004(2) 0.0129(19)
C31B 0.045(3) 0.044(3) 0.053(3) 0.005(2) 0.017(2) 0.020(2)
C32B 0.042(3) 0.027(2) 0.046(3) 0.0053(19) 0.001(2) -0.0024(19)
C33B 0.049(3) 0.033(2) 0.045(3) -0.001(2) -0.006(2) 0.003(2)
C34B 0.032(2) 0.038(3) 0.063(3) -0.003(2) 0.007(2) -0.0007(19)
C35B 0.071(3) 0.043(3) 0.031(2) 0.005(2) 0.010(2) 0.011(2)
C36B 0.053(3) 0.035(2) 0.043(3) 0.006(2) -0.012(2) 0.012(2)
C37B 0.047(3) 0.035(2) 0.037(2) 0.0155(19) 0.011(2) 0.011(2)
C38B 0.0194(18) 0.022(2) 0.0226(19) 0.0065(16) 0.0037(15) 0.0030(15)
C39B 0.0211(19) 0.023(2) 0.027(2) 0.0037(16) 0.0057(15) 0.0072(15)
C40B 0.043(3) 0.055(3) 0.043(3) 0.024(2) 0.020(2) 0.020(2)
C41B 0.035(2) 0.033(2) 0.035(2) 0.0078(18) -0.0014(18) 0.0128(18)
C42B 0.052(3) 0.037(2) 0.033(2) 0.0001(19) -0.001(2) 0.021(2)
C43B 0.030(2) 0.031(2) 0.077(3) 0.002(2) 0.013(2) 0.0061(19)
C44B 0.033(2) 0.025(2) 0.047(3) 0.0011(19) 0.0081(19) -0.0014(17)
C45B 0.046(3) 0.047(3) 0.040(3) 0.001(2) 0.019(2) -0.005(2)
C46B 0.040(2) 0.043(3) 0.031(2) -0.0009(19) 0.0021(19) 0.013(2)
C47B 0.033(2) 0.045(3) 0.042(3) 0.007(2) 0.0032(19) 0.013(2)
C48B 0.042(3) 0.029(2) 0.045(3) 0.0051(19) -0.003(2) 0.0103(19)
C1C 0.040(2) 0.030(2) 0.034(2) 0.0059(18) 0.0047(19) 0.0093(18)
C2C 0.041(2) 0.032(2) 0.031(2) 0.0039(18) -0.0010(19) -0.0049(19)
Cl1C 0.0441(7) 0.0550(7) 0.0600(8) 0.0216(6) 0.0216(6) 0.0158(5)
Cl2C 0.0394(6) 0.0403(6) 0.0511(7) 0.0047(5) 0.0089(5) 0.0130(5)
C1D 0.037(2) 0.041(3) 0.040(3) 0.012(2) 0.0041(19) 0.0032(19)
C2D 0.035(2) 0.045(3) 0.035(2) 0.008(2) 0.0052(19) -0.002(2)
Cl1D 0.0442(7) 0.0513(7) 0.0730(9) 0.0201(6) -0.0041(6) 0.0133(6)
Cl2D 0.0369(6) 0.0541(7) 0.0521(7) 0.0105(6) 0.0026(5) 0.0129(5)
C1E 0.038(2) 0.048(3) 0.041(3) 0.005(2) 0.007(2) 0.006(2)
C2E 0.035(2) 0.037(2) 0.052(3) 0.013(2) 0.009(2) -0.0002(19)
Cl1E 0.0414(7) 0.0898(10) 0.0425(7) -0.0051(6) 0.0040(5) 0.0190(6)
Cl2E 0.0611(8) 0.0345(6) 0.0520(7) -0.0010(5) 0.0158(6) -0.0005(5)

loop_
_atom_type_symbol
_atom_type_description
_atom_type_scat_dispersion_real
_atom_type_scat_dispersion_imag
_atom_type_scat_source
C C 0.0033 0.0016 'International Tables Vol C Tables 4.2.6.8 and 6.1.1.4'
H H 0.0000 0.0000 'International Tables Vol C Tables 4.2.6.8 and 6.1.1.4'
Si Si 0.0817 0.0704 'International Tables Vol C Tables 4.2.6.8 and 6.1.1.4'
Cl Cl 0.1484 0.1585 'International Tables Vol C Tables 4.2.6.8 and 6.1.1.4'

loop_
_geom_angle_atom_site_label_1
_geom_angle_atom_site_label_2
_geom_angle_atom_site_label_3
_geom_angle
C28A Si1A Si4A 96.96(11)
C28A Si1A Si2A 106.46(11)
Si4A Si1A Si2A 112.79(5)
C28A Si1A Si3A 107.79(11)
Si4A Si1A Si3A 112.22(5)
Si2A Si1A Si3A 118.11(5)
C29A Si2A C31A 109.0(2)
C29A Si2A C30A 108.59(19)
C31A Si2A C30A 110.10(18)
C29A Si2A Si1A 108.25(13)
C31A Si2A Si1A 108.93(14)
C30A Si2A Si1A 111.93(14)
C34A Si3A C32A 108.7(2)
C34A Si3A C33A 109.82(19)
C32A Si3A C33A 108.68(18)
C34A Si3A Si1A 107.47(14)
C32A Si3A Si1A 113.04(14)
C33A Si3A Si1A 109.11(13)
C37A Si4A C36A 109.33(18)
C37A Si4A C35A 110.30(19)
C36A Si4A C35A 109.60(18)
C37A Si4A Si1A 107.00(13)
C36A Si4A Si1A 107.92(12)
C35A Si4A Si1A 112.59(13)
C39A Si5A Si8A 106.36(11)
C39A Si5A Si7A 105.14(11)
Si8A Si5A Si7A 111.43(5)
C39A Si5A Si6A 105.41(11)
Si8A Si5A Si6A 116.16(5)
Si7A Si5A Si6A 111.40(5)
C41A Si6A C40A 110.52(19)
C41A Si6A C42A 108.74(19)
C40A Si6A C42A 109.1(2)
C41A Si6A Si5A 106.55(14)
C40A Si6A Si5A 110.90(14)
C42A Si6A Si5A 111.01(15)
C44A Si7A C45A 110.9(2)
C44A Si7A C43A 110.1(2)
C45A Si7A C43A 108.07(19)
C44A Si7A Si5A 108.23(14)
C45A Si7A Si5A 109.23(14)
C43A Si7A Si5A 110.37(14)
C46A Si8A C47A 109.15(18)
C46A Si8A C48A 111.84(19)
C47A Si8A C48A 108.93(18)
C46A Si8A Si5A 107.39(13)
C47A Si8A Si5A 109.34(13)
C48A Si8A Si5A 110.15(13)
C26A C1A C2A 121.3(3)
C26A C1A C27A 119.3(3)
C2A C1A C27A 119.4(3)
C3A C2A C1A 122.1(3)
C3A C2A C15A 119.0(3)
C1A C2A C15A 118.9(3)
C4A C3A C2A 122.6(3)
C4A C3A H3A 118.7
C2A C3A H3A 118.7
C3A C4A C5A 122.4(3)
C3A C4A C13A 118.9(3)
C5A C4A C13A 118.7(3)
C6A C5A C4A 122.0(3)
C6A C5A H5A 119.0
C4A C5A H5A 119.0
C5A C6A C7A 122.8(3)
C5A C6A C11A 119.5(3)
C7A C6A C11A 117.7(3)
C8A C7A C6A 121.3(4)
C8A C7A H7A 119.3
C6A C7A H7A 119.3
C7A C8A C9A 120.7(4)
C7A C8A H8A 119.7
C9A C8A H8A 119.7
C10A C9A C8A 120.5(4)
C10A C9A H9A 119.7
C8A C9A H9A 119.7
C9A C10A C11A 121.4(4)
C9A C10A H10A 119.3
C11A C10A H10A 119.3
C12A C11A C10A 123.0(3)
C12A C11A C6A 118.6(3)
C10A C11A C6A 118.4(3)
C11A C12A C13A 122.8(3)
C11A C12A H12A 118.6
C13A C12A H12A 118.6
C14A C13A C12A 122.9(3)
C14A C13A C4A 118.7(3)
C12A C13A C4A 118.4(3)
C13A C14A C15A 122.7(3)
C13A C14A H14A 118.7
C15A C14A H14A 118.7
C14A C15A C16A 122.2(3)
C14A C15A C2A 118.0(3)
C16A C15A C2A 119.7(3)
C15A C16A C17A 120.7(3)
C15A C16A C38A 120.6(3)
C17A C16A C38A 118.7(3)
C18A C17A C16A 122.2(3)
C18A C17A C26A 118.3(3)
C16A C17A C26A 119.5(3)
C19A C18A C17A 122.4(3)
C19A C18A H18A 118.8
C17A C18A H18A 118.8
C18A C19A C20A 122.7(3)
C18A C19A C24A 119.1(3)
C20A C19A C24A 118.2(3)
C21A C20A C19A 120.9(3)
C21A C20A H20A 119.5
C19A C20A H20A 119.5
C20A C21A C22A 121.0(3)
C20A C21A H21A 119.5
C22A C21A H21A 119.5
C23A C22A C21A 120.3(3)
C23A C22A H22A 119.8
C21A C22A H22A 119.8
C22A C23A C24A 121.1(3)
C22A C23A H23A 119.5
C24A C23A H23A 119.5
C25A C24A C23A 122.2(3)
C25A C24A C19A 119.4(3)
C23A C24A C19A 118.4(3)
C24A C25A C26A 122.4(3)
C24A C25A H25A 118.8
C26A C25A H25A 118.8
C1A C26A C25A 121.7(3)
C1A C26A C17A 119.9(3)
C25A C26A C17A 118.4(3)
C28A C27A C1A 177.8(4)
C27A C28A Si1A 170.5(3)
Si2A C29A H29A 109.5
Si2A C29A H29B 109.5
H29A C29A H29B 109.5
Si2A C29A H29C 109.5
H29A C29A H29C 109.5
H29B C29A H29C 109.5
Si2A C30A H30A 109.5
Si2A C30A H30B 109.5
H30A C30A H30B 109.5
Si2A C30A H30C 109.5
H30A C30A H30C 109.5
H30B C30A H30C 109.5
Si2A C31A H31A 109.5
Si2A C31A H31B 109.5
H31A C31A H31B 109.5
Si2A C31A H31C 109.5
H31A C31A H31C 109.5
H31B C31A H31C 109.5
Si3A C32A H32A 109.5
Si3A C32A H32B 109.5
H32A C32A H32B 109.5
Si3A C32A H32C 109.5
H32A C32A H32C 109.5
H32B C32A H32C 109.5
Si3A C33A H33A 109.5
Si3A C33A H33B 109.5
H33A C33A H33B 109.5
Si3A C33A H33C 109.5
H33A C33A H33C 109.5
H33B C33A H33C 109.5
Si3A C34A H34A 109.5
Si3A C34A H34B 109.5
H34A C34A H34B 109.5
Si3A C34A H34C 109.5
H34A C34A H34C 109.5
H34B C34A H34C 109.5
Si4A C35A H35A 109.5
Si4A C35A H35B 109.5
H35A C35A H35B 109.5
Si4A C35A H35C 109.5
H35A C35A H35C 109.5
H35B C35A H35C 109.5
Si4A C36A H36A 109.5
Si4A C36A H36B 109.5
H36A C36A H36B 109.5
Si4A C36A H36C 109.5
H36A C36A H36C 109.5
H36B C36A H36C 109.5
Si4A C37A H37A 109.5
Si4A C37A H37B 109.5
H37A C37A H37B 109.5
Si4A C37A H37C 109.5
H37A C37A H37C 109.5
H37B C37A H37C 109.5
C39A C38A C16A 177.1(4)
C38A C39A Si5A 176.2(3)
Si6A C40A H40A 109.5
Si6A C40A H40B 109.5
H40A C40A H40B 109.5
Si6A C40A H40C 109.5
H40A C40A H40C 109.5
H40B C40A H40C 109.5
Si6A C41A H41A 109.5
Si6A C41A H41B 109.5
H41A C41A H41B 109.5
Si6A C41A H41C 109.5
H41A C41A H41C 109.5
H41B C41A H41C 109.5
Si6A C42A H42A 109.5
Si6A C42A H42B 109.5
H42A C42A H42B 109.5
Si6A C42A H42C 109.5
H42A C42A H42C 109.5
H42B C42A H42C 109.5
Si7A C43A H43A 109.5
Si7A C43A H43B 109.5
H43A C43A H43B 109.5
Si7A C43A H43C 109.5
H43A C43A H43C 109.5
H43B C43A H43C 109.5
Si7A C44A H44A 109.5
Si7A C44A H44B 109.5
H44A C44A H44B 109.5
Si7A C44A H44C 109.5
H44A C44A H44C 109.5
H44B C44A H44C 109.5
Si7A C45A H45A 109.5
Si7A C45A H45B 109.5
H45A C45A H45B 109.5
Si7A C45A H45C 109.5
H45A C45A H45C 109.5
H45B C45A H45C 109.5
Si8A C46A H46A 109.5
Si8A C46A H46B 109.5
H46A C46A H46B 109.5
Si8A C46A H46C 109.5
H46A C46A H46C 109.5
H46B C46A H46C 109.5
Si8A C47A H47A 109.5
Si8A C47A H47B 109.5
H47A C47A H47B 109.5
Si8A C47A H47C 109.5
H47A C47A H47C 109.5
H47B C47A H47C 109.5
Si8A C48A H48A 109.5
Si8A C48A H48B 109.5
H48A C48A H48B 109.5
Si8A C48A H48C 109.5
H48A C48A H48C 109.5
H48B C48A H48C 109.5
C28B Si1B Si4B 96.85(11)
C28B Si1B Si2B 108.45(11)
Si4B Si1B Si2B 108.15(5)
C28B Si1B Si3B 107.05(11)
Si4B Si1B Si3B 114.91(6)
Si2B Si1B Si3B 118.96(5)
C30B Si2B C29B 109.49(19)
C30B Si2B C31B 107.6(2)
C29B Si2B C31B 108.1(2)
C30B Si2B Si1B 115.69(14)
C29B Si2B Si1B 107.83(13)
C31B Si2B Si1B 107.94(15)
C32B Si3B C34B 109.0(2)
C32B Si3B C33B 108.84(19)
C34B Si3B C33B 109.4(2)
C32B Si3B Si1B 112.85(14)
C34B Si3B Si1B 107.71(14)
C33B Si3B Si1B 109.03(15)
C35B Si4B C37B 111.9(2)
C35B Si4B C36B 108.3(2)
C37B Si4B C36B 108.88(19)
C35B Si4B Si1B 113.83(14)
C37B Si4B Si1B 105.57(13)
C36B Si4B Si1B 108.14(15)
C39B Si5B Si7B 103.59(12)
C39B Si5B Si6B 106.23(12)
Si7B Si5B Si6B 110.26(5)
C39B Si5B Si8B 106.38(12)
Si7B Si5B Si8B 109.86(5)
Si6B Si5B Si8B 119.23(5)
C40B Si6B C41B 110.13(19)
C40B Si6B C42B 108.5(2)
C41B Si6B C42B 108.21(18)
C40B Si6B Si5B 112.07(14)
C41B Si6B Si5B 107.47(14)
C42B Si6B Si5B 110.34(14)
C44B Si7B C43B 109.9(2)
C44B Si7B C45B 109.1(2)
C43B Si7B C45B 109.8(2)
C44B Si7B Si5B 110.20(13)
C43B Si7B Si5B 109.60(14)
C45B Si7B Si5B 108.18(14)
C46B Si8B C48B 108.9(2)
C46B Si8B C47B 109.2(2)
C48B Si8B C47B 107.7(2)
C46B Si8B Si5B 107.73(14)
C48B Si8B Si5B 111.30(14)
C47B Si8B Si5B 111.99(13)
C26B C1B C2B 120.7(3)
C26B C1B C27B 119.2(3)
C2B C1B C27B 120.1(3)
C3B C2B C1B 121.8(3)
C3B C2B C15B 118.6(3)
C1B C2B C15B 119.6(3)
C4B C3B C2B 122.6(3)
C4B C3B H3B 118.7
C2B C3B H3B 118.7
C3B C4B C5B 122.6(3)
C3B C4B C13B 119.0(3)
C5B C4B C13B 118.4(3)
C6B C5B C4B 122.1(3)
C6B C5B H5B 118.9
C4B C5B H5B 118.9
C5B C6B C7B 122.5(4)
C5B C6B C11B 119.6(3)
C7B C6B C11B 117.9(3)
C8B C7B C6B 121.4(4)
C8B C7B H7B 119.3
C6B C7B H7B 119.3
C7B C8B C9B 120.4(4)
C7B C8B H8B 119.8
C9B C8B H8B 119.8
C10B C9B C8B 120.9(4)
C10B C9B H9B 119.6
C8B C9B H9B 119.6
C9B C10B C11B 121.1(4)
C9B C10B H10B 119.4
C11B C10B H10B 119.4
C12B C11B C10B 122.7(3)
C12B C11B C6B 119.1(3)
C10B C11B C6B 118.3(3)
C11B C12B C13B 122.2(3)
C11B C12B H12B 118.9
C13B C12B H12B 118.9
C14B C13B C12B 122.9(3)
C14B C13B C4B 118.5(3)
C12B C13B C4B 118.6(3)
C15B C14B C13B 122.9(3)
C15B C14B H14B 118.6
C13B C14B H14B 118.6
C14B C15B C16B 122.2(3)
C14B C15B C2B 118.5(3)
C16B C15B C2B 119.3(3)
C17B C16B C15B 120.9(3)
C17B C16B C38B 119.4(3)
C15B C16B C38B 119.7(3)
C18B C17B C16B 122.2(3)
C18B C17B C26B 118.2(3)
C16B C17B C26B 119.5(3)
C19B C18B C17B 122.2(3)
C19B C18B H18B 118.9
C17B C18B H18B 118.9
C18B C19B C24B 119.9(3)
C18B C19B C20B 122.5(3)
C24B C19B C20B 117.5(3)
C21B C20B C19B 120.6(3)
C21B C20B H20B 119.7
C19B C20B H20B 119.7
C20B C21B C22B 121.7(4)
C20B C21B H21B 119.1
C22B C21B H21B 119.1
C23B C22B C21B 119.9(3)
C23B C22B H22B 120.1
C21B C22B H22B 120.1
C22B C23B C24B 121.0(3)
C22B C23B H23B 119.5
C24B C23B H23B 119.5
C25B C24B C23B 122.3(3)
C25B C24B C19B 118.4(3)
C23B C24B C19B 119.3(3)
C24B C25B C26B 122.6(3)
C24B C25B H25B 118.7
C26B C25B H25B 118.7
C25B C26B C1B 121.4(3)
C25B C26B C17B 118.7(3)
C1B C26B C17B 119.9(3)
C28B C27B C1B 177.9(4)
C27B C28B Si1B 170.0(3)
Si2B C29B H29D 109.5
Si2B C29B H29E 109.5
H29D C29B H29E 109.5
Si2B C29B H29F 109.5
H29D C29B H29F 109.5
H29E C29B H29F 109.5
Si2B C30B H30D 109.5
Si2B C30B H30E 109.5
H30D C30B H30E 109.5
Si2B C30B H30F 109.5
H30D C30B H30F 109.5
H30E C30B H30F 109.5
Si2B C31B H31D 109.5
Si2B C31B H31E 109.5
H31D C31B H31E 109.5
Si2B C31B H31F 109.5
H31D C31B H31F 109.5
H31E C31B H31F 109.5
Si3B C32B H32D 109.5
Si3B C32B H32E 109.5
H32D C32B H32E 109.5
Si3B C32B H32F 109.5
H32D C32B H32F 109.5
H32E C32B H32F 109.5
Si3B C33B H33D 109.5
Si3B C33B H33E 109.5
H33D C33B H33E 109.5
Si3B C33B H33F 109.5
H33D C33B H33F 109.5
H33E C33B H33F 109.5
Si3B C34B H34D 109.5
Si3B C34B H34E 109.5
H34D C34B H34E 109.5
Si3B C34B H34F 109.5
H34D C34B H34F 109.5
H34E C34B H34F 109.5
Si4B C35B H35D 109.5
Si4B C35B H35E 109.5
H35D C35B H35E 109.5
Si4B C35B H35F 109.5
H35D C35B H35F 109.5
H35E C35B H35F 109.5
Si4B C36B H36D 109.5
Si4B C36B H36E 109.5
H36D C36B H36E 109.5
Si4B C36B H36F 109.5
H36D C36B H36F 109.5
H36E C36B H36F 109.5
Si4B C37B H37D 109.5
Si4B C37B H37E 109.5
H37D C37B H37E 109.5
Si4B C37B H37F 109.5
H37D C37B H37F 109.5
H37E C37B H37F 109.5
C39B C38B C16B 178.3(4)
C38B C39B Si5B 175.8(3)
Si6B C40B H40D 109.5
Si6B C40B H40E 109.5
H40D C40B H40E 109.5
Si6B C40B H40F 109.5
H40D C40B H40F 109.5
H40E C40B H40F 109.5
Si6B C41B H41D 109.5
Si6B C41B H41E 109.5
H41D C41B H41E 109.5
Si6B C41B H41F 109.5
H41D C41B H41F 109.5
H41E C41B H41F 109.5
Si6B C42B H42D 109.5
Si6B C42B H42E 109.5
H42D C42B H42E 109.5
Si6B C42B H42F 109.5
H42D C42B H42F 109.5
H42E C42B H42F 109.5
Si7B C43B H43D 109.5
Si7B C43B H43E 109.5
H43D C43B H43E 109.5
Si7B C43B H43F 109.5
H43D C43B H43F 109.5
H43E C43B H43F 109.5
Si7B C44B H44D 109.5
Si7B C44B H44E 109.5
H44D C44B H44E 109.5
Si7B C44B H44F 109.5
H44D C44B H44F 109.5
H44E C44B H44F 109.5
Si7B C45B H45D 109.5
Si7B C45B H45E 109.5
H45D C45B H45E 109.5
Si7B C45B H45F 109.5
H45D C45B H45F 109.5
H45E C45B H45F 109.5
Si8B C46B H46D 109.5
Si8B C46B H46E 109.5
H46D C46B H46E 109.5
Si8B C46B H46F 109.5
H46D C46B H46F 109.5
H46E C46B H46F 109.5
Si8B C47B H47D 109.5
Si8B C47B H47E 109.5
H47D C47B H47E 109.5
Si8B C47B H47F 109.5
H47D C47B H47F 109.5
H47E C47B H47F 109.5
Si8B C48B H48D 109.5
Si8B C48B H48E 109.5
H48D C48B H48E 109.5
Si8B C48B H48F 109.5
H48D C48B H48F 109.5
H48E C48B H48F 109.5
C2C C1C Cl1C 111.2(3)
C2C C1C H1C1 109.4
Cl1C C1C H1C1 109.4
C2C C1C H1C2 109.4
Cl1C C1C H1C2 109.4
H1C1 C1C H1C2 108.0
C1C C2C Cl2C 111.2(3)
C1C C2C H2C1 109.4
Cl2C C2C H2C1 109.4
C1C C2C H2C2 109.4
Cl2C C2C H2C2 109.4
H2C1 C2C H2C2 108.0
C2D C1D Cl1D 108.2(3)
C2D C1D H1D1 110.1
Cl1D C1D H1D1 110.1
C2D C1D H1D2 110.1
Cl1D C1D H1D2 110.1
H1D1 C1D H1D2 108.4
C1D C2D Cl2D 108.1(3)
C1D C2D H2D1 110.1
Cl2D C2D H2D1 110.1
C1D C2D H2D2 110.1
Cl2D C2D H2D2 110.1
H2D1 C2D H2D2 108.4
C2E C1E Cl1E 112.5(3)
C2E C1E H1E1 109.1
Cl1E C1E H1E1 109.1
C2E C1E H1E2 109.1
Cl1E C1E H1E2 109.1
H1E1 C1E H1E2 107.8
C1E C2E Cl2E 113.9(3)
C1E C2E H2E1 108.8
Cl2E C2E H2E1 108.8
C1E C2E H2E2 108.8
Cl2E C2E H2E2 108.8
H2E1 C2E H2E2 107.7

loop_
_geom_bond_atom_site_label_1
_geom_bond_atom_site_label_2
_geom_bond_distance
Si1A C28A 1.840(4)
Si1A Si4A 2.3500(13)
Si1A Si2A 2.3507(13)
Si1A Si3A 2.3539(14)
Si2A C29A 1.872(4)
Si2A C31A 1.874(4)
Si2A C30A 1.877(4)
Si3A C34A 1.862(4)
Si3A C32A 1.865(4)
Si3A C33A 1.882(4)
Si4A C37A 1.867(4)
Si4A C36A 1.873(4)
Si4A C35A 1.875(4)
Si5A C39A 1.846(4)
Si5A Si8A 2.3390(13)
Si5A Si7A 2.3403(13)
Si5A Si6A 2.3497(13)
Si6A C41A 1.865(4)
Si6A C40A 1.870(4)
Si6A C42A 1.872(4)
Si7A C44A 1.873(4)
Si7A C45A 1.874(4)
Si7A C43A 1.876(4)
Si8A C46A 1.870(4)
Si8A C47A 1.873(4)
Si8A C48A 1.874(4)
C1A C26A 1.408(5)
C1A C2A 1.422(5)
C1A C27A 1.431(5)
C2A C3A 1.394(5)
C2A C15A 1.457(5)
C3A C4A 1.392(5)
C3A H3A 0.9500
C4A C5A 1.418(5)
C4A C13A 1.447(5)
C5A C6A 1.379(5)
C5A H5A 0.9500
C6A C7A 1.439(5)
C6A C11A 1.453(5)
C7A C8A 1.350(5)
C7A H7A 0.9500
C8A C9A 1.422(5)
C8A H8A 0.9500
C9A C10A 1.357(5)
C9A H9A 0.9500
C10A C11A 1.423(5)
C10A H10A 0.9500
C11A C12A 1.387(5)
C12A C13A 1.407(5)
C12A H12A 0.9500
C13A C14A 1.399(5)
C14A C15A 1.403(5)
C14A H14A 0.9500
C15A C16A 1.419(5)
C16A C17A 1.422(5)
C16A C38A 1.426(5)
C17A C18A 1.411(5)
C17A C26A 1.446(5)
C18A C19A 1.383(5)
C18A H18A 0.9500
C19A C20A 1.432(5)
C19A C24A 1.444(5)
C20A C21A 1.353(5)
C20A H20A 0.9500
C21A C22A 1.420(5)
C21A H21A 0.9500
C22A C23A 1.356(5)
C22A H22A 0.9500
C23A C24A 1.433(5)
C23A H23A 0.9500
C24A C25A 1.371(5)
C25A C26A 1.414(5)
C25A H25A 0.9500
C27A C28A 1.209(5)
C29A H29A 0.9800
C29A H29B 0.9800
C29A H29C 0.9800
C30A H30A 0.9800
C30A H30B 0.9800
C30A H30C 0.9800
C31A H31A 0.9800
C31A H31B 0.9800
C31A H31C 0.9800
C32A H32A 0.9800
C32A H32B 0.9800
C32A H32C 0.9800
C33A H33A 0.9800
C33A H33B 0.9800
C33A H33C 0.9800
C34A H34A 0.9800
C34A H34B 0.9800
C34A H34C 0.9800
C35A H35A 0.9800
C35A H35B 0.9800
C35A H35C 0.9800
C36A H36A 0.9800
C36A H36B 0.9800
C36A H36C 0.9800
C37A H37A 0.9800
C37A H37B 0.9800
C37A H37C 0.9800
C38A C39A 1.208(5)
C40A H40A 0.9800
C40A H40B 0.9800
C40A H40C 0.9800
C41A H41A 0.9800
C41A H41B 0.9800
C41A H41C 0.9800
C42A H42A 0.9800
C42A H42B 0.9800
C42A H42C 0.9800
C43A H43A 0.9800
C43A H43B 0.9800
C43A H43C 0.9800
C44A H44A 0.9800
C44A H44B 0.9800
C44A H44C 0.9800
C45A H45A 0.9800
C45A H45B 0.9800
C45A H45C 0.9800
C46A H46A 0.9800
C46A H46B 0.9800
C46A H46C 0.9800
C47A H47A 0.9800
C47A H47B 0.9800
C47A H47C 0.9800
C48A H48A 0.9800
C48A H48B 0.9800
C48A H48C 0.9800
Si1B C28B 1.850(4)
Si1B Si4B 2.3429(14)
Si1B Si2B 2.3588(14)
Si1B Si3B 2.3607(14)
Si2B C30B 1.866(4)
Si2B C29B 1.878(4)
Si2B C31B 1.881(4)
Si3B C32B 1.874(4)
Si3B C34B 1.877(4)
Si3B C33B 1.877(4)
Si4B C35B 1.874(4)
Si4B C37B 1.876(4)
Si4B C36B 1.881(4)
Si5B C39B 1.846(4)
Si5B Si7B 2.3431(14)
Si5B Si6B 2.3623(14)
Si5B Si8B 2.3626(14)
Si6B C40B 1.859(4)
Si6B C41B 1.867(4)
Si6B C42B 1.885(4)
Si7B C44B 1.870(4)
Si7B C43B 1.873(4)
Si7B C45B 1.874(4)
Si8B C46B 1.867(4)
Si8B C48B 1.869(4)
Si8B C47B 1.878(4)
C1B C26B 1.417(5)
C1B C2B 1.417(5)
C1B C27B 1.434(5)
C2B C3B 1.404(5)
C2B C15B 1.456(5)
C3B C4B 1.391(5)
C3B H3B 0.9500
C4B C5B 1.417(5)
C4B C13B 1.452(5)
C5B C6B 1.376(5)
C5B H5B 0.9500
C6B C7B 1.441(5)
C6B C11B 1.446(5)
C7B C8B 1.349(5)
C7B H7B 0.9500
C8B C9B 1.425(6)
C8B H8B 0.9500
C9B C10B 1.349(6)
C9B H9B 0.9500
C10B C11B 1.436(5)
C10B H10B 0.9500
C11B C12B 1.388(5)
C12B C13B 1.407(5)
C12B H12B 0.9500
C13B C14B 1.400(5)
C14B C15B 1.397(5)
C14B H14B 0.9500
C15B C16B 1.421(5)
C16B C17B 1.417(5)
C16B C38B 1.429(5)
C17B C18B 1.414(5)
C17B C26B 1.445(5)
C18B C19B 1.380(5)
C18B H18B 0.9500
C19B C24B 1.443(5)
C19B C20B 1.446(5)
C20B C21B 1.345(5)
C20B H20B 0.9500
C21B C22B 1.423(5)
C21B H21B 0.9500
C22B C23B 1.359(5)
C22B H22B 0.9500
C23B C24B 1.421(5)
C23B H23B 0.9500
C24B C25B 1.387(5)
C25B C26B 1.410(5)
C25B H25B 0.9500
C27B C28B 1.202(5)
C29B H29D 0.9800
C29B H29E 0.9800
C29B H29F 0.9800
C30B H30D 0.9800
C30B H30E 0.9800
C30B H30F 0.9800
C31B H31D 0.9800
C31B H31E 0.9800
C31B H31F 0.9800
C32B H32D 0.9800
C32B H32E 0.9800
C32B H32F 0.9800
C33B H33D 0.9800
C33B H33E 0.9800
C33B H33F 0.9800
C34B H34D 0.9800
C34B H34E 0.9800
C34B H34F 0.9800
C35B H35D 0.9800
C35B H35E 0.9800
C35B H35F 0.9800
C36B H36D 0.9800
C36B H36E 0.9800
C36B H36F 0.9800
C37B H37D 0.9800
C37B H37E 0.9800
C37B H37F 0.9800
C38B C39B 1.213(5)
C40B H40D 0.9800
C40B H40E 0.9800
C40B H40F 0.9800
C41B H41D 0.9800
C41B H41E 0.9800
C41B H41F 0.9800
C42B H42D 0.9800
C42B H42E 0.9800
C42B H42F 0.9800
C43B H43D 0.9800
C43B H43E 0.9800
C43B H43F 0.9800
C44B H44D 0.9800
C44B H44E 0.9800
C44B H44F 0.9800
C45B H45D 0.9800
C45B H45E 0.9800
C45B H45F 0.9800
C46B H46D 0.9800
C46B H46E 0.9800
C46B H46F 0.9800
C47B H47D 0.9800
C47B H47E 0.9800
C47B H47F 0.9800
C48B H48D 0.9800
C48B H48E 0.9800
C48B H48F 0.9800
C1C C2C 1.503(6)
C1C Cl1C 1.777(4)
C1C H1C1 0.9900
C1C H1C2 0.9900
C2C Cl2C 1.771(4)
C2C H2C1 0.9900
C2C H2C2 0.9900
C1D C2D 1.494(6)
C1D Cl1D 1.797(4)
C1D H1D1 0.9900
C1D H1D2 0.9900
C2D Cl2D 1.801(4)
C2D H2D1 0.9900
C2D H2D2 0.9900
C1E C2E 1.476(6)
C1E Cl1E 1.778(4)
C1E H1E1 0.9900
C1E H1E2 0.9900
C2E Cl2E 1.766(4)
C2E H2E1 0.9900
C2E H2E2 0.9900

loop_
_geom_torsion_atom_site_label_1
_geom_torsion_atom_site_label_2
_geom_torsion_atom_site_label_3
_geom_torsion_atom_site_label_4
_geom_torsion
C28A Si1A Si2A C29A 32.88(19)
Si4A Si1A Si2A C29A -72.26(16)
Si3A Si1A Si2A C29A 154.15(15)
C28A Si1A Si2A C31A 151.25(18)
Si4A Si1A Si2A C31A 46.11(15)
Si3A Si1A Si2A C31A -87.48(15)
C28A Si1A Si2A C30A -86.76(19)
Si4A Si1A Si2A C30A 168.10(15)
Si3A Si1A Si2A C30A 34.51(16)
C28A Si1A Si3A C34A -16.86(18)
Si4A Si1A Si3A C34A 88.72(15)
Si2A Si1A Si3A C34A -137.44(14)
C28A Si1A Si3A C32A 103.06(19)
Si4A Si1A Si3A C32A -151.36(16)
Si2A Si1A Si3A C32A -17.52(17)
C28A Si1A Si3A C33A -135.89(18)
Si4A Si1A Si3A C33A -30.31(15)
Si2A Si1A Si3A C33A 103.53(15)
C28A Si1A Si4A C37A -56.52(18)
Si2A Si1A Si4A C37A 54.63(15)
Si3A Si1A Si4A C37A -169.00(14)
C28A Si1A Si4A C36A 61.04(17)
Si2A Si1A Si4A C36A 172.19(14)
Si3A Si1A Si4A C36A -51.44(14)
C28A Si1A Si4A C35A -177.87(18)
Si2A Si1A Si4A C35A -66.72(16)
Si3A Si1A Si4A C35A 69.65(16)
C39A Si5A Si6A C41A -32.77(18)
Si8A Si5A Si6A C41A -150.22(14)
Si7A Si5A Si6A C41A 80.75(14)
C39A Si5A Si6A C40A 87.6(2)
Si8A Si5A Si6A C40A -29.89(18)
Si7A Si5A Si6A C40A -158.92(17)
C39A Si5A Si6A C42A -151.01(19)
Si8A Si5A Si6A C42A 91.55(16)
Si7A Si5A Si6A C42A -37.49(16)
C39A Si5A Si7A C44A -172.8(2)
Si8A Si5A Si7A C44A -57.96(17)
Si6A Si5A Si7A C44A 73.54(17)
C39A Si5A Si7A C45A -51.98(19)
Si8A Si5A Si7A C45A 62.84(16)
Si6A Si5A Si7A C45A -165.66(15)
C39A Si5A Si7A C43A 66.70(19)
Si8A Si5A Si7A C43A -178.48(15)
Si6A Si5A Si7A C43A -46.98(15)
C39A Si5A Si8A C46A -39.85(18)
Si7A Si5A Si8A C46A -153.91(14)
Si6A Si5A Si8A C46A 77.07(15)
C39A Si5A Si8A C47A 78.46(18)
Si7A Si5A Si8A C47A -35.60(15)
Si6A Si5A Si8A C47A -164.62(15)
C39A Si5A Si8A C48A -161.86(18)
Si7A Si5A Si8A C48A 84.07(15)
Si6A Si5A Si8A C48A -44.95(15)
C26A C1A C2A C3A -179.1(3)
C27A C1A C2A C3A -0.4(5)
C26A C1A C2A C15A -0.7(5)
C27A C1A C2A C15A 178.0(3)
C1A C2A C3A C4A 177.9(3)
C15A C2A C3A C4A -0.5(5)
C2A C3A C4A C5A -179.4(3)
C2A C3A C4A C13A 0.5(5)
C3A C4A C5A C6A -179.8(3)
C13A C4A C5A C6A 0.3(5)
C4A C5A C6A C7A 179.9(3)
C4A C5A C6A C11A -0.1(5)
C5A C6A C7A C8A 179.7(3)
C11A C6A C7A C8A -0.3(5)
C6A C7A C8A C9A 0.4(6)
C7A C8A C9A C10A -0.3(6)
C8A C9A C10A C11A 0.3(6)
C9A C10A C11A C12A -179.5(4)
C9A C10A C11A C6A -0.3(5)
C5A C6A C11A C12A -0.4(5)
C7A C6A C11A C12A 179.6(3)
C5A C6A C11A C10A -179.7(3)
C7A C6A C11A C10A 0.3(5)
C10A C11A C12A C13A -179.9(3)
C6A C11A C12A C13A 0.8(5)
C11A C12A C13A C14A -180.0(3)
C11A C12A C13A C4A -0.7(5)
C3A C4A C13A C14A -0.5(5)
C5A C4A C13A C14A 179.4(3)
C3A C4A C13A C12A -179.8(3)
C5A C4A C13A C12A 0.1(5)
C12A C13A C14A C15A 179.8(3)
C4A C13A C14A C15A 0.5(5)
C13A C14A C15A C16A 179.9(3)
C13A C14A C15A C2A -0.5(5)
C3A C2A C15A C14A 0.5(5)
C1A C2A C15A C14A -177.9(3)
C3A C2A C15A C16A -179.9(3)
C1A C2A C15A C16A 1.6(5)
C14A C15A C16A C17A 179.2(3)
C2A C15A C16A C17A -0.4(5)
C14A C15A C16A C38A 0.6(5)
C2A C15A C16A C38A -179.0(3)
C15A C16A C17A C18A 179.6(3)
C38A C16A C17A C18A -1.7(5)
C15A C16A C17A C26A -1.8(5)
C38A C16A C17A C26A 176.8(3)
C16A C17A C18A C19A 177.7(3)
C26A C17A C18A C19A -0.8(5)
C17A C18A C19A C20A 178.3(3)
C17A C18A C19A C24A -1.1(5)
C18A C19A C20A C21A 179.8(3)
C24A C19A C20A C21A -0.7(5)
C19A C20A C21A C22A -1.0(5)
C20A C21A C22A C23A 1.5(5)
C21A C22A C23A C24A 0.0(5)
C22A C23A C24A C25A 178.3(3)
C22A C23A C24A C19A -1.7(5)
C18A C19A C24A C25A 1.5(5)
C20A C19A C24A C25A -177.9(3)
C18A C19A C24A C23A -178.5(3)
C20A C19A C24A C23A 2.1(5)
C23A C24A C25A C26A -179.9(3)
C19A C24A C25A C26A 0.1(5)
C2A C1A C26A C25A 177.4(3)
C27A C1A C26A C25A -1.3(5)
C2A C1A C26A C17A -1.4(5)
C27A C1A C26A C17A 179.9(3)
C24A C25A C26A C1A 179.0(3)
C24A C25A C26A C17A -2.1(5)
C18A C17A C26A C1A -178.7(3)
C16A C17A C26A C1A 2.7(5)
C18A C17A C26A C25A 2.4(5)
C16A C17A C26A C25A -176.2(3)
C28B Si1B Si2B C30B 101.0(2)
Si4B Si1B Si2B C30B -155.00(17)
Si3B Si1B Si2B C30B -21.52(18)
C28B Si1B Si2B C29B -21.90(18)
Si4B Si1B Si2B C29B 82.08(15)
Si3B Si1B Si2B C29B -144.44(14)
C28B Si1B Si2B C31B -138.41(19)
Si4B Si1B Si2B C31B -34.43(16)
Si3B Si1B Si2B C31B 99.05(16)
C28B Si1B Si3B C32B -108.97(19)
Si4B Si1B Si3B C32B 144.78(16)
Si2B Si1B Si3B C32B 14.27(17)
C28B Si1B Si3B C34B 11.4(2)
Si4B Si1B Si3B C34B -94.85(17)
Si2B Si1B Si3B C34B 134.64(17)
C28B Si1B Si3B C33B 129.97(19)
Si4B Si1B Si3B C33B 23.71(17)
Si2B Si1B Si3B C33B -106.80(16)
C28B Si1B Si4B C35B -176.2(2)
Si2B Si1B Si4B C35B 71.83(18)
Si3B Si1B Si4B C35B -63.74(19)
C28B Si1B Si4B C37B 60.69(18)
Si2B Si1B Si4B C37B -51.32(15)
Si3B Si1B Si4B C37B 173.11(14)
C28B Si1B Si4B C36B -55.72(18)
Si2B Si1B Si4B C36B -167.73(15)
Si3B Si1B Si4B C36B 56.70(16)
C39B Si5B Si6B C40B -99.9(2)
Si7B Si5B Si6B C40B 148.46(17)
Si8B Si5B Si6B C40B 20.04(18)
C39B Si5B Si6B C41B 21.20(18)
Si7B Si5B Si6B C41B -90.42(15)
Si8B Si5B Si6B C41B 141.16(14)
C39B Si5B Si6B C42B 138.98(18)
Si7B Si5B Si6B C42B 27.36(15)
Si8B Si5B Si6B C42B -101.06(15)
C39B Si5B Si7B C44B -178.73(19)
Si6B Si5B Si7B C44B -65.41(16)
Si8B Si5B Si7B C44B 67.95(16)
C39B Si5B Si7B C43B -57.6(2)
Si6B Si5B Si7B C43B 55.71(17)
Si8B Si5B Si7B C43B -170.92(17)
C39B Si5B Si7B C45B 62.1(2)
Si6B Si5B Si7B C45B 175.39(16)
Si8B Si5B Si7B C45B -51.24(17)
C39B Si5B Si8B C46B -28.83(19)
Si7B Si5B Si8B C46B 82.67(15)
Si6B Si5B Si8B C46B -148.72(15)
C39B Si5B Si8B C48B -148.20(19)
Si7B Si5B Si8B C48B -36.69(16)
Si6B Si5B Si8B C48B 91.92(16)
C39B Si5B Si8B C47B 91.24(19)
Si7B Si5B Si8B C47B -157.25(15)
Si6B Si5B Si8B C47B -28.64(17)
C26B C1B C2B C3B 177.6(3)
C27B C1B C2B C3B -1.5(5)
C26B C1B C2B C15B -0.6(5)
C27B C1B C2B C15B -179.7(3)
C1B C2B C3B C4B -177.1(3)
C15B C2B C3B C4B 1.1(5)
C2B C3B C4B C5B 179.5(3)
C2B C3B C4B C13B -1.0(5)
C3B C4B C5B C6B 179.8(3)
C13B C4B C5B C6B 0.3(5)
C4B C5B C6B C7B -179.6(3)
C4B C5B C6B C11B -0.2(5)
C5B C6B C7B C8B -179.4(4)
C11B C6B C7B C8B 1.2(5)
C6B C7B C8B C9B -1.0(6)
C7B C8B C9B C10B 0.3(6)
C8B C9B C10B C11B 0.2(6)
C9B C10B C11B C12B 179.7(4)
C9B C10B C11B C6B 0.0(5)
C5B C6B C11B C12B 0.2(5)
C7B C6B C11B C12B 179.6(3)
C5B C6B C11B C10B 179.9(3)
C7B C6B C11B C10B -0.7(5)
C10B C11B C12B C13B 180.0(3)
C6B C11B C12B C13B -0.4(5)
C11B C12B C13B C14B -180.0(3)
C11B C12B C13B C4B 0.5(5)
C3B C4B C13B C14B 0.5(5)
C5B C4B C13B C14B 180.0(3)
C3B C4B C13B C12B -180.0(3)
C5B C4B C13B C12B -0.5(5)
C12B C13B C14B C15B -179.6(3)
C4B C13B C14B C15B 0.0(5)
C13B C14B C15B C16B 178.8(3)
C13B C14B C15B C2B 0.1(5)
C3B C2B C15B C14B -0.6(5)
C1B C2B C15B C14B 177.6(3)
C3B C2B C15B C16B -179.4(3)
C1B C2B C15B C16B -1.1(5)
C14B C15B C16B C17B -177.5(3)
C2B C15B C16B C17B 1.3(5)
C14B C15B C16B C38B 1.3(5)
C2B C15B C16B C38B -180.0(3)
C15B C16B C17B C18B 179.1(3)
C38B C16B C17B C18B 0.3(5)
C15B C16B C17B C26B 0.3(5)
C38B C16B C17B C26B -178.5(3)
C16B C17B C18B C19B -177.9(3)
C26B C17B C18B C19B 0.9(5)
C17B C18B C19B C24B 0.4(5)
C17B C18B C19B C20B -178.3(3)
C18B C19B C20B C21B 179.3(3)
C24B C19B C20B C21B 0.6(5)
C19B C20B C21B C22B 0.6(5)
C20B C21B C22B C23B -0.6(6)
C21B C22B C23B C24B -0.7(5)
C22B C23B C24B C25B -177.9(3)
C22B C23B C24B C19B 1.8(5)
C18B C19B C24B C25B -0.8(5)
C20B C19B C24B C25B 178.0(3)
C18B C19B C24B C23B 179.5(3)
C20B C19B C24B C23B -1.8(5)
C23B C24B C25B C26B 179.5(3)
C19B C24B C25B C26B -0.2(5)
C24B C25B C26B C1B -179.5(3)
C24B C25B C26B C17B 1.5(5)
C2B C1B C26B C25B -176.9(3)
C27B C1B C26B C25B 2.3(5)
C2B C1B C26B C17B 2.1(5)
C27B C1B C26B C17B -178.7(3)
C18B C17B C26B C25B -1.8(5)
C16B C17B C26B C25B 177.0(3)
C18B C17B C26B C1B 179.2(3)
C16B C17B C26B C1B -2.0(5)
Cl1C C1C C2C Cl2C 66.0(3)
Cl1D C1D C2D Cl2D 178.7(2)
Cl1E C1E C2E Cl2E -67.6(4)
